data_1512798
loop_
_publ_author_name
'Mahendra Sekhar Jana'
'Ajoy Kumar Pramanik'
'Subhankar Kundu'
'Deblina Sarkar'
'Subrata Jana'
'Tapan Kumar Mondal'

_publ_section_title
;
 Synthesis, X-ray structure, spectroscopic and DFT study of
 cis-[Ru(PPh3)(L)X2] complexes (X = Cl-, Br-, I- and NCS-) (L =
 1-methyl-2-{(o-thiomethyl)phenylazo}imidazole
;
_journal_name_full
;
Inorganica Chimica Acta
;
_journal_page_first 583
_journal_page_last 590
_journal_paper_doi 10.1016/j.ica.2012.09.011
_journal_volume 394
_journal_year 2013
_chemical_formula_sum 'C29 H27 Cl2 N4 P Ru S'
_chemical_formula_weight 666.55
_space_group_IT_number 61
_symmetry_cell_setting orthorhombic
_symmetry_space_group_name_Hall '-P 2ac 2ab'
_symmetry_space_group_name_H-M 'P b c a'
_atom_sites_solution_hydrogens geom
_atom_sites_solution_primary direct
_atom_sites_solution_secondary difmap
_cell_angle_alpha 90.00
_cell_angle_beta 90.00
_cell_angle_gamma 90.00
_cell_formula_units_Z 8
_cell_length_a 11.220(3)
_cell_length_b 16.927(4)
_cell_length_c 30.679(8)
_cell_measurement_temperature 293(2)
_cell_volume 5827(3)
_computing_cell_refinement 'Bruker SMART'
_computing_data_collection 'Bruker SMART'
_computing_data_reduction 'Bruker SMART'
_computing_molecular_graphics 'Bruker SHELXTL'
_computing_publication_material 'Bruker SHELXTL'
_computing_structure_refinement 'SHELXL-97 (Sheldrick, 1997)'
_computing_structure_solution 'SHELXS-97 (Sheldrick, 1990)'
_diffrn_ambient_temperature 293(2)
_diffrn_measured_fraction_theta_full 0.984
_diffrn_measured_fraction_theta_max 0.984
_diffrn_measurement_device_type 'CCD area detector'
_diffrn_measurement_method 'phi and omega scans'
_diffrn_radiation_monochromator graphite
_diffrn_radiation_source 'fine-focus sealed tube'
_diffrn_radiation_type MoK\a
_diffrn_radiation_wavelength 0.71073
_diffrn_reflns_av_R_equivalents 0.1022
_diffrn_reflns_av_sigmaI/netI 0.0441
_diffrn_reflns_limit_h_max 13
_diffrn_reflns_limit_h_min -13
_diffrn_reflns_limit_k_max 20
_diffrn_reflns_limit_k_min -20
_diffrn_reflns_limit_l_max 36
_diffrn_reflns_limit_l_min -36
_diffrn_reflns_number 58600
_diffrn_reflns_theta_full 25.25
_diffrn_reflns_theta_max 25.25
_diffrn_reflns_theta_min 2.25
_exptl_absorpt_coefficient_mu 0.874
_exptl_absorpt_correction_T_max 0.885
_exptl_absorpt_correction_T_min 0.846
_exptl_absorpt_correction_type multi-scan
_exptl_absorpt_process_details Sadabs
_exptl_crystal_colour violet
_exptl_crystal_density_diffrn 1.520
_exptl_crystal_density_method 'not measured'
_exptl_crystal_description block
_exptl_crystal_F_000 2704
_exptl_crystal_size_max 0.24
_exptl_crystal_size_mid 0.16
_exptl_crystal_size_min 0.14
_refine_diff_density_max 0.835
_refine_diff_density_min -0.738
_refine_diff_density_rms 0.092
_refine_ls_extinction_method none
_refine_ls_goodness_of_fit_ref 1.089
_refine_ls_hydrogen_treatment constr
_refine_ls_matrix_type full
_refine_ls_number_parameters 343
_refine_ls_number_reflns 5197
_refine_ls_number_restraints 0
_refine_ls_restrained_S_all 1.089
_refine_ls_R_factor_all 0.0840
_refine_ls_R_factor_gt 0.0568
_refine_ls_shift/su_max 0.001
_refine_ls_shift/su_mean 0.000
_refine_ls_structure_factor_coef Fsqd
_refine_ls_weighting_details 'calc w=1/[\s^2^(Fo^2^)+(0.0270P)^2^+25.6993P] where P=(Fo^2^+2Fc^2^)/3'
_refine_ls_weighting_scheme calc
_refine_ls_wR_factor_gt 0.1090
_refine_ls_wR_factor_ref 0.1217
_reflns_number_gt 3848
_reflns_number_total 5197
_reflns_threshold_expression >2sigma(I)
_cod_data_source_file ICA-2013-394-583-590-1.cif
_cod_data_source_block tkm_1_0m
_cod_original_sg_symbol_H-M Pbca
_cod_database_code 1512798

loop_
_symmetry_equiv_pos_as_xyz
'x, y, z'
'-x+1/2, -y, z+1/2'
'x+1/2, -y+1/2, -z'
'-x, y+1/2, -z+1/2'
'-x, -y, -z'
'x-1/2, y, -z-1/2'
'-x-1/2, y-1/2, z'
'x, -y-1/2, z-1/2'

loop_
_atom_site_label
_atom_site_type_symbol
_atom_site_fract_x
_atom_site_fract_y
_atom_site_fract_z
_atom_site_U_iso_or_equiv
_atom_site_adp_type
_atom_site_occupancy
_atom_site_symmetry_multiplicity
_atom_site_calc_flag
_atom_site_refinement_flags
Ru1 Ru 0.80826(4) 0.18367(3) 0.583930(14) 0.03459(14) Uani 1 1 d .
Cl1 Cl 0.62190(14) 0.10916(10) 0.58867(6) 0.0542(4) Uani 1 1 d .
Cl2 Cl 0.84221(14) 0.12175(9) 0.51158(5) 0.0475(4) Uani 1 1 d .
S1 S 0.93970(15) 0.09610(9) 0.61715(5) 0.0460(4) Uani 1 1 d .
P1 P 0.78347(13) 0.24271(9) 0.65215(5) 0.0364(3) Uani 1 1 d .
N1 N 0.7370(4) 0.2802(3) 0.55121(14) 0.0376(11) Uani 1 1 d .
N2 N 0.7876(5) 0.3911(3) 0.51670(16) 0.0457(12) Uani 1 1 d .
N3 N 0.9447(4) 0.3095(3) 0.54689(15) 0.0421(11) Uani 1 1 d .
N4 N 0.9509(4) 0.2448(3) 0.56966(14) 0.0371(11) Uani 1 1 d .
C1 C 1.0677(5) 0.2157(4) 0.57821(18) 0.0403(14) Uani 1 1 d .
C2 C 1.0749(5) 0.1423(4) 0.59900(18) 0.0453(15) Uani 1 1 d .
C3 C 1.1875(5) 0.1098(4) 0.6073(2) 0.0509(19) Uani 1 1 d .
H3 H 1.1940 0.0615 0.6215 0.061 Uiso 1 1 calc R
C4 C 1.2888(5) 0.1497(4) 0.5942(2) 0.053(2) Uani 1 1 d .
H4 H 1.3633 0.1276 0.5995 0.064 Uiso 1 1 calc R
C5 C 1.2810(5) 0.2207(4) 0.5737(2) 0.052(2) Uani 1 1 d .
H5 H 1.3504 0.2466 0.5653 0.062 Uiso 1 1 calc R
C6 C 1.1712(5) 0.2552(4) 0.5651(2) 0.0495(16) Uani 1 1 d .
H6 H 1.1666 0.3036 0.5508 0.059 Uiso 1 1 calc R
C7 C 0.8289(5) 0.3272(3) 0.53883(18) 0.0364(13) Uani 1 1 d .
C8 C 0.6365(5) 0.3154(4) 0.53563(19) 0.0450(14) Uani 1 1 d .
H8 H 0.5593 0.2963 0.5390 0.054 Uiso 1 1 calc R
C9 C 0.6672(5) 0.3830(4) 0.5142(2) 0.0526(17) Uani 1 1 d .
H9 H 0.6150 0.4175 0.5003 0.063 Uiso 1 1 calc R
C10 C 0.8631(5) 0.4548(4) 0.4995(2) 0.0627(19) Uani 1 1 d .
H10A H 0.8141 0.4934 0.4851 0.094 Uiso 1 1 calc R
H10B H 0.9192 0.4333 0.4791 0.094 Uiso 1 1 calc R
H10C H 0.9053 0.4795 0.5231 0.094 Uiso 1 1 calc R
C11 C 0.9473(5) 0.0011(4) 0.5900(3) 0.073(2) Uani 1 1 d .
H11A H 0.8781 -0.0295 0.5974 0.110 Uiso 1 1 calc R
H11B H 1.0177 -0.0264 0.5993 0.110 Uiso 1 1 calc R
H11C H 0.9501 0.0089 0.5591 0.110 Uiso 1 1 calc R
C12 C 0.6522(5) 0.3045(3) 0.66388(19) 0.0400(13) Uani 1 1 d .
C13 C 0.5438(5) 0.2896(4) 0.6433(2) 0.0457(15) Uani 1 1 d .
H13 H 0.5396 0.2519 0.6213 0.055 Uiso 1 1 calc R
C14 C 0.4412(5) 0.3311(4) 0.6555(2) 0.0584(18) Uani 1 1 d .
H14 H 0.3690 0.3204 0.6418 0.070 Uiso 1 1 calc R
C15 C 0.4469(5) 0.3876(4) 0.6877(2) 0.0598(18) Uani 1 1 d .
H15 H 0.3783 0.4147 0.6959 0.072 Uiso 1 1 calc R
C16 C 0.5535(5) 0.4044(5) 0.7079(3) 0.069(2) Uani 1 1 d .
H16 H 0.5574 0.4429 0.7294 0.083 Uiso 1 1 calc R
C17 C 0.6569(5) 0.3626(4) 0.6956(2) 0.061(2) Uani 1 1 d .
H17 H 0.7292 0.3742 0.7089 0.073 Uiso 1 1 calc R
C18 C 0.7766(5) 0.1789(4) 0.70062(19) 0.0467(15) Uani 1 1 d .
C19 C 0.8208(5) 0.2013(4) 0.7416(2) 0.061(2) Uani 1 1 d .
H19 H 0.8633 0.2481 0.7445 0.073 Uiso 1 1 calc R
C20 C 0.8019(5) 0.1545(4) 0.7778(2) 0.062(2) Uani 1 1 d .
H20 H 0.8339 0.1687 0.8046 0.074 Uiso 1 1 calc R
C21 C 0.7342(5) 0.0855(4) 0.7738(3) 0.055(2) Uani 1 1 d .
H21 H 0.7176 0.0551 0.7983 0.066 Uiso 1 1 calc R
C22 C 0.6932(5) 0.0630(4) 0.7346(3) 0.062(3) Uani 1 1 d .
H22 H 0.6508 0.0159 0.7323 0.074 Uiso 1 1 calc R
C23 C 0.7122(5) 0.1082(4) 0.6973(2) 0.061(2) Uani 1 1 d .
H23 H 0.6826 0.0916 0.6705 0.073 Uiso 1 1 calc R
C24 C 0.9087(5) 0.3085(4) 0.66128(18) 0.0398(13) Uani 1 1 d .
C25 C 1.0160(5) 0.2826(4) 0.6788(2) 0.0469(15) Uani 1 1 d .
H25 H 1.0212 0.2315 0.6899 0.056 Uiso 1 1 calc R
C26 C 1.1160(5) 0.3313(4) 0.6802(2) 0.0531(19) Uani 1 1 d .
H26 H 1.1868 0.3133 0.6924 0.064 Uiso 1 1 calc R
C27 C 1.1092(5) 0.4065(5) 0.6632(3) 0.066(2) Uani 1 1 d .
H27 H 1.1760 0.4390 0.6638 0.079 Uiso 1 1 calc R
C28 C 1.0057(5) 0.4340(4) 0.6454(3) 0.060(2) Uani 1 1 d .
H28 H 1.0023 0.4848 0.6339 0.072 Uiso 1 1 calc R
C29 C 0.9053(5) 0.3858(4) 0.6446(2) 0.0517(16) Uani 1 1 d .
H29 H 0.8347 0.4051 0.6329 0.062 Uiso 1 1 calc R

loop_
_atom_site_aniso_label
_atom_site_aniso_U_11
_atom_site_aniso_U_22
_atom_site_aniso_U_33
_atom_site_aniso_U_23
_atom_site_aniso_U_13
_atom_site_aniso_U_12
Ru1 0.0341(2) 0.0367(2) 0.0330(2) -0.0003(2) 0.00191(19) -0.0046(2)
Cl1 0.0467(9) 0.0555(9) 0.0603(10) -0.0091(8) 0.0115(7) -0.0200(8)
Cl2 0.0529(9) 0.0508(9) 0.0388(8) -0.0065(7) 0.0027(7) -0.0052(7)
S1 0.0534(9) 0.0450(9) 0.0395(8) 0.0022(7) 0.0005(7) 0.0063(8)
P1 0.0394(8) 0.0375(8) 0.0323(8) 0.0000(6) 0.0024(6) -0.0016(7)
N1 0.034(2) 0.045(3) 0.034(2) 0.000(2) 0.001(2) -0.002(2)
N2 0.055(3) 0.036(3) 0.045(3) -0.001(2) 0.004(2) 0.001(2)
N3 0.037(3) 0.047(3) 0.042(3) -0.001(2) 0.002(2) -0.002(2)
N4 0.039(3) 0.042(3) 0.031(2) -0.003(2) 0.000(2) 0.003(2)
C1 0.043(3) 0.046(4) 0.032(3) -0.008(3) -0.003(2) 0.005(3)
C2 0.047(3) 0.057(4) 0.032(3) -0.005(3) -0.005(2) 0.006(3)
C3 0.057(4) 0.057(5) 0.039(4) -0.007(3) -0.006(3) 0.020(4)
C4 0.043(4) 0.061(7) 0.054(5) -0.013(5) -0.009(3) 0.024(5)
C5 0.045(4) 0.057(7) 0.055(4) -0.013(4) -0.008(3) -0.008(4)
C6 0.037(3) 0.065(4) 0.046(4) -0.013(3) 0.001(3) -0.007(3)
C7 0.037(3) 0.036(3) 0.036(3) 0.002(2) 0.006(2) -0.001(3)
C8 0.041(3) 0.056(4) 0.038(3) -0.002(3) 0.002(3) 0.006(3)
C9 0.052(4) 0.067(5) 0.038(3) -0.005(3) 0.000(3) 0.020(3)
C10 0.083(5) 0.043(4) 0.062(5) 0.010(3) 0.014(4) -0.002(4)
C11 0.095(6) 0.041(4) 0.083(6) 0.003(4) -0.010(5) 0.009(4)
C12 0.040(3) 0.038(3) 0.042(3) 0.003(3) 0.003(3) -0.001(3)
C13 0.040(3) 0.045(4) 0.053(4) -0.005(3) 0.006(3) 0.000(3)
C14 0.035(3) 0.067(5) 0.073(5) -0.010(4) -0.003(3) -0.002(3)
C15 0.048(4) 0.067(5) 0.064(5) -0.012(4) 0.011(3) 0.007(4)
C16 0.057(4) 0.075(5) 0.076(5) -0.031(4) -0.001(4) 0.015(4)
C17 0.044(4) 0.072(5) 0.066(5) -0.024(4) -0.006(3) 0.012(4)
C18 0.058(4) 0.039(3) 0.043(3) 0.001(3) 0.009(3) -0.001(3)
C19 0.062(6) 0.069(5) 0.053(4) 0.006(3) 0.003(4) -0.004(5)
C20 0.071(6) 0.078(6) 0.036(4) 0.005(4) -0.003(5) -0.005(7)
C21 0.068(6) 0.054(5) 0.044(5) 0.010(4) 0.003(7) -0.002(7)
C22 0.069(6) 0.066(5) 0.051(6) 0.014(5) 0.010(6) -0.013(6)
C23 0.073(6) 0.058(5) 0.052(4) 0.009(4) 0.008(4) -0.016(5)
C24 0.039(3) 0.042(3) 0.039(3) -0.003(3) -0.004(2) 0.002(3)
C25 0.042(3) 0.049(4) 0.049(4) -0.003(3) -0.007(3) 0.006(3)
C26 0.042(4) 0.058(5) 0.060(5) -0.006(4) -0.013(3) -0.001(4)
C27 0.057(5) 0.067(5) 0.073(7) 0.003(5) -0.014(4) -0.021(4)
C28 0.061(5) 0.048(4) 0.071(6) 0.010(4) -0.009(4) -0.014(4)
C29 0.051(4) 0.045(4) 0.060(4) 0.001(3) -0.013(3) -0.004(3)

loop_
_atom_type_symbol
_atom_type_description
_atom_type_scat_dispersion_real
_atom_type_scat_dispersion_imag
_atom_type_scat_source
C C 0.0033 0.0016 'International Tables Vol C Tables 4.2.6.8 and 6.1.1.4'
H H 0.0000 0.0000 'International Tables Vol C Tables 4.2.6.8 and 6.1.1.4'
Cl Cl 0.1484 0.1585 'International Tables Vol C Tables 4.2.6.8 and 6.1.1.4'
N N 0.0061 0.0033 'International Tables Vol C Tables 4.2.6.8 and 6.1.1.4'
P P 0.1023 0.0942 'International Tables Vol C Tables 4.2.6.8 and 6.1.1.4'
Ru Ru -1.2594 0.8363 'International Tables Vol C Tables 4.2.6.8 and 6.1.1.4'
S S 0.1246 0.1234 'International Tables Vol C Tables 4.2.6.8 and 6.1.1.4'

loop_
_geom_angle_atom_site_label_1
_geom_angle_atom_site_label_2
_geom_angle_atom_site_label_3
_geom_angle
N4 Ru1 N1 77.94(18)
N4 Ru1 S1 85.19(14)
N1 Ru1 S1 163.12(13)
N4 Ru1 P1 94.12(13)
N1 Ru1 P1 92.91(13)
S1 Ru1 P1 87.45(6)
N4 Ru1 Cl1 170.31(14)
N1 Ru1 Cl1 96.03(14)
S1 Ru1 Cl1 100.79(6)
P1 Ru1 Cl1 93.76(6)
N4 Ru1 Cl2 84.12(13)
N1 Ru1 Cl2 87.65(13)
S1 Ru1 Cl2 91.45(6)
P1 Ru1 Cl2 178.00(6)
Cl1 Ru1 Cl2 88.08(5)
C2 S1 C11 101.8(3)
C2 S1 Ru1 97.0(2)
C11 S1 Ru1 113.2(3)
C24 P1 C18 105.5(3)
C24 P1 C12 103.9(3)
C18 P1 C12 98.2(3)
C24 P1 Ru1 107.99(19)
C18 P1 Ru1 118.6(2)
C12 P1 Ru1 120.9(2)
C7 N1 C8 105.9(5)
C7 N1 Ru1 107.7(4)
C8 N1 Ru1 146.3(4)
C9 N2 C7 106.6(5)
C9 N2 C10 128.8(6)
C7 N2 C10 124.5(5)
N4 N3 C7 109.5(5)
N3 N4 C1 116.0(5)
N3 N4 Ru1 121.5(4)
C1 N4 Ru1 122.0(4)
C6 C1 C2 120.5(6)
C6 C1 N4 123.1(6)
C2 C1 N4 116.3(5)
C1 C2 C3 118.9(6)
C1 C2 S1 118.7(4)
C3 C2 S1 122.3(5)
C4 C3 C2 119.9(7)
C4 C3 H3 120.1
C2 C3 H3 120.1
C5 C4 C3 120.9(7)
C5 C4 H4 119.6
C3 C4 H4 119.6
C4 C5 C6 121.2(7)
C4 C5 H5 119.4
C6 C5 H5 119.4
C5 C6 C1 118.7(7)
C5 C6 H6 120.7
C1 C6 H6 120.7
N3 C7 N1 123.2(5)
N3 C7 N2 126.4(5)
N1 C7 N2 110.4(5)
N1 C8 C9 109.1(6)
N1 C8 H8 125.5
C9 C8 H8 125.5
N2 C9 C8 108.0(6)
N2 C9 H9 126.0
C8 C9 H9 126.0
N2 C10 H10A 109.5
N2 C10 H10B 109.5
H10A C10 H10B 109.5
N2 C10 H10C 109.5
H10A C10 H10C 109.5
H10B C10 H10C 109.5
S1 C11 H11A 109.5
S1 C11 H11B 109.5
H11A C11 H11B 109.5
S1 C11 H11C 109.5
H11A C11 H11C 109.5
H11B C11 H11C 109.5
C17 C12 C13 118.6(6)
C17 C12 P1 120.7(5)
C13 C12 P1 120.5(4)
C12 C13 C14 120.5(6)
C12 C13 H13 119.8
C14 C13 H13 119.8
C15 C14 C13 120.1(6)
C15 C14 H14 119.9
C13 C14 H14 119.9
C16 C15 C14 120.4(6)
C16 C15 H15 119.8
C14 C15 H15 119.8
C15 C16 C17 119.4(7)
C15 C16 H16 120.3
C17 C16 H16 120.3
C12 C17 C16 120.9(6)
C12 C17 H17 119.5
C16 C17 H17 119.5
C23 C18 C19 118.5(6)
C23 C18 P1 117.6(5)
C19 C18 P1 123.5(5)
C20 C19 C18 120.8(8)
C20 C19 H19 119.6
C18 C19 H19 119.6
C19 C20 C21 119.5(8)
C19 C20 H20 120.2
C21 C20 H20 120.2
C22 C21 C20 120.1(8)
C22 C21 H21 119.9
C20 C21 H21 119.9
C21 C22 C23 121.9(9)
C21 C22 H22 119.1
C23 C22 H22 119.1
C22 C23 C18 119.2(8)
C22 C23 H23 120.4
C18 C23 H23 120.4
C25 C24 C29 117.2(6)
C25 C24 P1 122.5(5)
C29 C24 P1 119.6(4)
C24 C25 C26 121.5(6)
C24 C25 H25 119.2
C26 C25 H25 119.2
C27 C26 C25 119.4(7)
C27 C26 H26 120.3
C25 C26 H26 120.3
C28 C27 C26 121.0(7)
C28 C27 H27 119.5
C26 C27 H27 119.5
C27 C28 C29 119.7(7)
C27 C28 H28 120.2
C29 C28 H28 120.2
C28 C29 C24 121.2(6)
C28 C29 H29 119.4
C24 C29 H29 119.4

loop_
_geom_bond_atom_site_label_1
_geom_bond_atom_site_label_2
_geom_bond_distance
Ru1 N4 1.955(5)
Ru1 N1 2.077(5)
Ru1 S1 2.3261(17)
Ru1 P1 2.3358(16)
Ru1 Cl1 2.4462(16)
Ru1 Cl2 2.4841(16)
S1 C2 1.795(6)
S1 C11 1.813(7)
P1 C24 1.814(6)
P1 C18 1.839(6)
P1 C12 1.842(6)
N1 C7 1.356(7)
N1 C8 1.362(7)
N2 C9 1.359(8)
N2 C7 1.359(7)
N2 C10 1.470(8)
N3 N4 1.302(6)
N3 C7 1.356(7)
N4 C1 1.424(7)
C1 C6 1.399(8)
C1 C2 1.399(8)
C2 C3 1.401(8)
C3 C4 1.381(10)
C3 H3 0.9300
C4 C5 1.360(11)
C4 H4 0.9300
C5 C6 1.389(9)
C5 H5 0.9300
C6 H6 0.9300
C8 C9 1.364(9)
C8 H8 0.9300
C9 H9 0.9300
C10 H10A 0.9600
C10 H10B 0.9600
C10 H10C 0.9600
C11 H11A 0.9600
C11 H11B 0.9600
C11 H11C 0.9600
C12 C17 1.384(9)
C12 C13 1.394(8)
C13 C14 1.399(8)
C13 H13 0.9300
C14 C15 1.377(9)
C14 H14 0.9300
C15 C16 1.377(10)
C15 H15 0.9300
C16 C17 1.409(9)
C16 H16 0.9300
C17 H17 0.9300
C18 C23 1.403(9)
C18 C19 1.404(9)
C19 C20 1.379(10)
C19 H19 0.9300
C20 C21 1.398(13)
C20 H20 0.9300
C21 C22 1.341(13)
C21 H21 0.9300
C22 C23 1.394(10)
C22 H22 0.9300
C23 H23 0.9300
C24 C25 1.390(8)
C24 C29 1.406(9)
C25 C26 1.394(9)
C25 H25 0.9300
C26 C27 1.378(11)
C26 H26 0.9300
C27 C28 1.364(10)
C27 H27 0.9300
C28 C29 1.392(9)
C28 H28 0.9300
C29 H29 0.9300

loop_
_geom_torsion_atom_site_label_1
_geom_torsion_atom_site_label_2
_geom_torsion_atom_site_label_3
_geom_torsion_atom_site_label_4
_geom_torsion
N4 Ru1 S1 C2 -7.1(2)
N1 Ru1 S1 C2 -9.9(5)
P1 Ru1 S1 C2 -101.5(2)
Cl1 Ru1 S1 C2 165.2(2)
Cl2 Ru1 S1 C2 76.8(2)
N4 Ru1 S1 C11 -113.2(3)
N1 Ru1 S1 C11 -116.0(5)
P1 Ru1 S1 C11 152.4(3)
Cl1 Ru1 S1 C11 59.1(3)
Cl2 Ru1 S1 C11 -29.2(3)
N4 Ru1 P1 C24 -4.3(2)
N1 Ru1 P1 C24 -82.4(2)
S1 Ru1 P1 C24 80.7(2)
Cl1 Ru1 P1 C24 -178.7(2)
N4 Ru1 P1 C18 -124.1(3)
N1 Ru1 P1 C18 157.8(3)
S1 Ru1 P1 C18 -39.1(2)
Cl1 Ru1 P1 C18 61.5(2)
N4 Ru1 P1 C12 114.9(3)
N1 Ru1 P1 C12 36.8(3)
S1 Ru1 P1 C12 -160.1(2)
Cl1 Ru1 P1 C12 -59.4(2)
N4 Ru1 N1 C7 0.9(3)
S1 Ru1 N1 C7 3.7(7)
P1 Ru1 N1 C7 94.5(3)
Cl1 Ru1 N1 C7 -171.4(3)
Cl2 Ru1 N1 C7 -83.6(3)
N4 Ru1 N1 C8 177.8(7)
S1 Ru1 N1 C8 -179.4(5)
P1 Ru1 N1 C8 -88.6(7)
Cl1 Ru1 N1 C8 5.5(7)
Cl2 Ru1 N1 C8 93.3(7)
C7 N3 N4 C1 175.9(5)
C7 N3 N4 Ru1 4.2(6)
N1 Ru1 N4 N3 -3.1(4)
S1 Ru1 N4 N3 177.8(4)
P1 Ru1 N4 N3 -95.2(4)
Cl2 Ru1 N4 N3 85.8(4)
N1 Ru1 N4 C1 -174.2(4)
S1 Ru1 N4 C1 6.6(4)
P1 Ru1 N4 C1 93.7(4)
Cl2 Ru1 N4 C1 -85.4(4)
N3 N4 C1 C6 2.9(8)
Ru1 N4 C1 C6 174.5(4)
N3 N4 C1 C2 -174.1(5)
Ru1 N4 C1 C2 -2.5(7)
C6 C1 C2 C3 1.4(8)
N4 C1 C2 C3 178.4(5)
C6 C1 C2 S1 177.5(4)
N4 C1 C2 S1 -5.4(7)
C11 S1 C2 C1 124.3(5)
Ru1 S1 C2 C1 8.7(5)
C11 S1 C2 C3 -59.7(6)
Ru1 S1 C2 C3 -175.3(5)
C1 C2 C3 C4 -1.2(9)
S1 C2 C3 C4 -177.2(5)
C2 C3 C4 C5 0.6(11)
C3 C4 C5 C6 -0.3(11)
C4 C5 C6 C1 0.5(10)
C2 C1 C6 C5 -1.0(9)
N4 C1 C6 C5 -177.8(6)
N4 N3 C7 N1 -3.4(7)
N4 N3 C7 N2 178.8(5)
C8 N1 C7 N3 -177.1(5)
Ru1 N1 C7 N3 1.1(6)
C8 N1 C7 N2 1.1(6)
Ru1 N1 C7 N2 179.3(4)
C9 N2 C7 N3 176.6(6)
C10 N2 C7 N3 -3.3(9)
C9 N2 C7 N1 -1.5(6)
C10 N2 C7 N1 178.5(5)
C7 N1 C8 C9 -0.2(6)
Ru1 N1 C8 C9 -177.1(5)
C7 N2 C9 C8 1.4(7)
C10 N2 C9 C8 -178.7(6)
N1 C8 C9 N2 -0.7(7)
C24 P1 C12 C17 -33.4(6)
C18 P1 C12 C17 74.9(6)
Ru1 P1 C12 C17 -154.7(5)
C24 P1 C12 C13 151.5(5)
C18 P1 C12 C13 -100.2(5)
Ru1 P1 C12 C13 30.2(6)
C17 C12 C13 C14 -1.9(9)
P1 C12 C13 C14 173.3(5)
C12 C13 C14 C15 0.7(10)
C13 C14 C15 C16 0.6(12)
C14 C15 C16 C17 -0.6(12)
C13 C12 C17 C16 1.9(11)
P1 C12 C17 C16 -173.3(6)
C15 C16 C17 C12 -0.7(12)
C24 P1 C18 C23 -161.6(5)
C12 P1 C18 C23 91.4(6)
Ru1 P1 C18 C23 -40.5(6)
C24 P1 C18 C19 25.6(7)
C12 P1 C18 C19 -81.4(6)
Ru1 P1 C18 C19 146.7(5)
C23 C18 C19 C20 0.4(12)
P1 C18 C19 C20 173.1(7)
C18 C19 C20 C21 -2.4(15)
C19 C20 C21 C22 3.4(17)
C20 C21 C22 C23 -2.4(18)
C21 C22 C23 C18 0.3(16)
C19 C18 C23 C22 0.7(12)
P1 C18 C23 C22 -172.5(7)
C18 P1 C24 C25 41.8(6)
C12 P1 C24 C25 144.6(5)
Ru1 P1 C24 C25 -85.9(5)
C18 P1 C24 C29 -147.6(5)
C12 P1 C24 C29 -44.8(5)
Ru1 P1 C24 C29 84.7(5)
C29 C24 C25 C26 0.5(9)
P1 C24 C25 C26 171.3(5)
C24 C25 C26 C27 -1.0(11)
C25 C26 C27 C28 0.6(13)
C26 C27 C28 C29 0.4(13)
C27 C28 C29 C24 -1.0(12)
C25 C24 C29 C28 0.5(10)
P1 C24 C29 C28 -170.6(6)
